data_4316212
loop_
_publ_author_name
'Thomas J. Emge'
'Michael D. Romanelli'
'Brian F. Moore'
'John G. Brennan'

_publ_section_title
;
 Zinc, Cadmium, and Mercury Complexes with Fluorinated Selenolate Ligands
;
_journal_name_full 'Inorganic Chemistry'
_journal_page_first 7304
_journal_page_last 7312
_journal_paper_doi 10.1021/ic1002989
_journal_volume 49
_journal_year 2010
_chemical_formula_sum 'C12 H10 Hg Se2'
_chemical_formula_weight 512.71
_chemical_name_systematic
; 
 ? 
;
_space_group_IT_number 14
_symmetry_cell_setting monoclinic
_symmetry_space_group_name_Hall '-P 2ybc'
_symmetry_space_group_name_H-M 'P 1 21/c 1'
_atom_sites_solution_hydrogens geom
_atom_sites_solution_primary direct
_atom_sites_solution_secondary difmap
_audit_creation_method SHELXL-97
_cell_angle_alpha 90.00
_cell_angle_beta 103.399(1)
_cell_angle_gamma 90.00
_cell_formula_units_Z 2
_cell_length_a 14.7309(8)
_cell_length_b 5.5967(3)
_cell_length_c 7.3167(4)
_cell_measurement_reflns_used 6598
_cell_measurement_temperature 100(2)
_cell_measurement_theta_max 32.56
_cell_measurement_theta_min 2.84
_cell_volume 586.80(6)
_computing_cell_refinement 'Bruker SAINT'
_computing_data_collection 'Bruker SMART'
_computing_data_reduction 'Bruker SAINT'
_computing_molecular_graphics 'Bruker SHELXTL'
_computing_publication_material 'Bruker SHELXTL'
_computing_structure_refinement 'SHELXL-97 (Sheldrick, 2008)'
_computing_structure_solution 'SHELXS-97 (Sheldrick, 2008)'
_diffrn_ambient_temperature 100(2)
_diffrn_measured_fraction_theta_full 0.981
_diffrn_measured_fraction_theta_max 0.981
_diffrn_measurement_device_type 'Bruker SMART APEX CCD'
_diffrn_measurement_method '\f and \w scans'
_diffrn_radiation_monochromator graphite
_diffrn_radiation_source 'fine-focus sealed tube'
_diffrn_radiation_type MoK\a
_diffrn_radiation_wavelength 0.71073
_diffrn_reflns_av_R_equivalents 0.0303
_diffrn_reflns_av_sigmaI/netI 0.0224
_diffrn_reflns_limit_h_max 21
_diffrn_reflns_limit_h_min -21
_diffrn_reflns_limit_k_max 8
_diffrn_reflns_limit_k_min -8
_diffrn_reflns_limit_l_max 11
_diffrn_reflns_limit_l_min -11
_diffrn_reflns_number 9793
_diffrn_reflns_theta_full 32.56
_diffrn_reflns_theta_max 32.56
_diffrn_reflns_theta_min 2.84
_exptl_absorpt_coefficient_mu 19.279
_exptl_absorpt_correction_T_max 0.3214
_exptl_absorpt_correction_T_min 0.0253
_exptl_absorpt_correction_type integration
_exptl_absorpt_process_details 'Bruker SAINT'
_exptl_crystal_colour colorless
_exptl_crystal_density_diffrn 2.902
_exptl_crystal_density_method 'not measured'
_exptl_crystal_description plate
_exptl_crystal_F_000 460
_exptl_crystal_size_max 0.253
_exptl_crystal_size_mid 0.17
_exptl_crystal_size_min 0.05
_refine_diff_density_max 1.411
_refine_diff_density_min -1.337
_refine_diff_density_rms 0.140
_refine_ls_extinction_coef 0.0075(3)
_refine_ls_extinction_expression Fc^*^=kFc[1+0.001xFc^2^\l^3^/sin(2\q)]^-1/4^
_refine_ls_extinction_method SHELXL
_refine_ls_goodness_of_fit_ref 1.007
_refine_ls_hydrogen_treatment constr
_refine_ls_matrix_type full
_refine_ls_number_parameters 71
_refine_ls_number_reflns 2093
_refine_ls_number_restraints 0
_refine_ls_restrained_S_all 1.007
_refine_ls_R_factor_all 0.0192
_refine_ls_R_factor_gt 0.0172
_refine_ls_shift/su_max 0.000
_refine_ls_shift/su_mean 0.000
_refine_ls_structure_factor_coef Fsqd
_refine_ls_weighting_details 'calc w=1/[\s^2^(Fo^2^)+(0.0210P)^2^+0.3000P] where P=(Fo^2^+2Fc^2^)/3'
_refine_ls_weighting_scheme calc
_refine_ls_wR_factor_gt 0.0425
_refine_ls_wR_factor_ref 0.0434
_reflns_number_gt 1929
_reflns_number_total 2093
_reflns_threshold_expression >2sigma(I)
_cod_data_source_file ic1002989_si_001_4.cif
_cod_data_source_block bm238_hgseph
_cod_depositor_comments
;
The following automatic conversions were performed:

'_symmetry_cell_setting' value 'Monoclinic' changed to 'monoclinic'
according to the built-in table from CIF Core dictionary named
'cif_core.dic' version 2.4.1 from 2010-06-29.

Automatic conversion script
Id: cif_fix_values 1646 2011-03-28 12:23:43Z adriana 
;
_cod_database_code 4316212

loop_
_symmetry_equiv_pos_as_xyz
'x, y, z'
'-x, y+1/2, -z+1/2'
'-x, -y, -z'
'x, -y-1/2, z-1/2'

loop_
_atom_site_label
_atom_site_type_symbol
_atom_site_fract_x
_atom_site_fract_y
_atom_site_fract_z
_atom_site_U_iso_or_equiv
_atom_site_adp_type
_atom_site_occupancy
_atom_site_symmetry_multiplicity
_atom_site_calc_flag
_atom_site_refinement_flags
_atom_site_disorder_assembly
_atom_site_disorder_group
Hg1 Hg 0.5000 0.0000 0.0000 0.01708(5) Uani 1 2 d S . .
Se1 Se 0.407179(14) -0.01996(3) -0.32901(3) 0.01528(5) Uani 1 1 d . . .
C1 C 0.28088(13) -0.0105(2) -0.2997(3) 0.0107(3) Uani 1 1 d . . .
C2 C 0.24765(11) 0.1873(3) -0.2191(2) 0.0130(3) Uani 1 1 d . . .
H2 H 0.2879 0.3121 -0.1716 0.016 Uiso 1 1 calc R . .
C3 C 0.15460(11) 0.1984(3) -0.2095(2) 0.0139(3) Uani 1 1 d . . .
H3 H 0.1330 0.3291 -0.1535 0.017 Uiso 1 1 calc R . .
C4 C 0.09374(14) 0.0143(3) -0.2834(3) 0.0145(3) Uani 1 1 d . . .
H4 H 0.0313 0.0225 -0.2783 0.017 Uiso 1 1 calc R . .
C5 C 0.12662(11) -0.1822(3) -0.3651(2) 0.0142(3) Uani 1 1 d . . .
H5 H 0.0859 -0.3051 -0.4151 0.017 Uiso 1 1 calc R . .
C6 C 0.22008(11) -0.1964(3) -0.3726(2) 0.0125(3) Uani 1 1 d . . .
H6 H 0.2419 -0.3291 -0.4258 0.015 Uiso 1 1 calc R . .

loop_
_atom_site_aniso_label
_atom_site_aniso_U_11
_atom_site_aniso_U_22
_atom_site_aniso_U_33
_atom_site_aniso_U_23
_atom_site_aniso_U_13
_atom_site_aniso_U_12
Hg1 0.00876(7) 0.02629(7) 0.01355(7) 0.00268(3) -0.00278(4) 0.00012(3)
Se1 0.00773(9) 0.02588(10) 0.01158(10) 0.00102(6) 0.00091(7) 0.00211(6)
C1 0.0086(7) 0.0136(7) 0.0092(7) 0.0012(4) 0.0006(6) 0.0006(4)
C2 0.0133(7) 0.0135(6) 0.0114(7) -0.0018(5) 0.0009(5) -0.0009(5)
C3 0.0141(7) 0.0153(6) 0.0121(7) -0.0011(5) 0.0025(5) 0.0039(5)
C4 0.0108(8) 0.0200(8) 0.0130(8) 0.0021(5) 0.0036(6) 0.0000(5)
C5 0.0137(7) 0.0160(7) 0.0127(7) -0.0005(5) 0.0026(6) -0.0050(5)
C6 0.0145(7) 0.0116(6) 0.0113(6) -0.0009(5) 0.0026(5) -0.0002(5)

loop_
_atom_type_symbol
_atom_type_description
_atom_type_scat_dispersion_real
_atom_type_scat_dispersion_imag
_atom_type_scat_source
C C 0.0033 0.0016 'International Tables Vol C Tables 4.2.6.8 and 6.1.1.4'
H H 0.0000 0.0000 'International Tables Vol C Tables 4.2.6.8 and 6.1.1.4'
Se Se -0.0929 2.2259 'International Tables Vol C Tables 4.2.6.8 and 6.1.1.4'
Hg Hg -2.3894 9.2266 'International Tables Vol C Tables 4.2.6.8 and 6.1.1.4'

loop_
_geom_angle_atom_site_label_1
_geom_angle_atom_site_label_2
_geom_angle_atom_site_label_3
_geom_angle
_geom_angle_site_symmetry_1
_geom_angle_site_symmetry_3
_geom_angle_publ_flag
Se1 Hg1 Se1 180.0 3_655 . ?
C1 Se1 Hg1 102.74(5) . . ?
C2 C1 C6 119.74(16) . . ?
C2 C1 Se1 120.84(12) . . ?
C6 C1 Se1 119.25(12) . . ?
C3 C2 C1 120.24(15) . . ?
C3 C2 H2 119.9 . . ?
C1 C2 H2 119.9 . . ?
C4 C3 C2 120.12(15) . . ?
C4 C3 H3 119.9 . . ?
C2 C3 H3 119.9 . . ?
C3 C4 C5 119.71(17) . . ?
C3 C4 H4 120.1 . . ?
C5 C4 H4 120.1 . . ?
C4 C5 C6 120.50(15) . . ?
C4 C5 H5 119.7 . . ?
C6 C5 H5 119.7 . . ?
C5 C6 C1 119.69(14) . . ?
C5 C6 H6 120.2 . . ?
C1 C6 H6 120.2 . . ?

loop_
_geom_bond_atom_site_label_1
_geom_bond_atom_site_label_2
_geom_bond_distance
_geom_bond_site_symmetry_2
_geom_bond_publ_flag
Hg1 Se1 2.4802(2) 3_655 ?
Hg1 Se1 2.4802(2) . ?
Se1 C1 1.9223(19) . ?
C1 C2 1.395(2) . ?
C1 C6 1.396(2) . ?
C2 C3 1.390(2) . ?
C2 H2 0.9300 . ?
C3 C4 1.390(2) . ?
C3 H3 0.9300 . ?
C4 C5 1.391(2) . ?
C4 H4 0.9300 . ?
C5 C6 1.393(2) . ?
C5 H5 0.9300 . ?
C6 H6 0.9300 . ?

loop_
_geom_torsion_atom_site_label_1
_geom_torsion_atom_site_label_2
_geom_torsion_atom_site_label_3
_geom_torsion_atom_site_label_4
_geom_torsion
_geom_torsion_site_symmetry_1
_geom_torsion_site_symmetry_2
_geom_torsion_site_symmetry_3
_geom_torsion_site_symmetry_4
_geom_torsion_publ_flag
Hg1 Se1 C1 C2 62.21(14) . . . . ?
Hg1 Se1 C1 C6 -122.50(13) . . . . ?
C6 C1 C2 C3 0.7(2) . . . . ?
Se1 C1 C2 C3 175.94(12) . . . . ?
C1 C2 C3 C4 -1.2(2) . . . . ?
C2 C3 C4 C5 0.7(3) . . . . ?
C3 C4 C5 C6 0.3(3) . . . . ?
C4 C5 C6 C1 -0.8(2) . . . . ?
C2 C1 C6 C5 0.4(2) . . . . ?
Se1 C1 C6 C5 -174.99(12) . . . . ?
